data_4085354
loop_
_publ_author_name
'Burlakov, Vladimir V.'
'Bogdanov, Vyacheslav S.'
'Arndt, Perdita'
'Baumann, Wolfgang'
'Spannenberg, Anke'
'Lyssenko, Konstantin A.'
'Ananyev, Ivan V.'
'Rosenthal, Uwe'
'Shur, Vladimir B.'

_publ_section_title
;
 Thermal Isomerization of the Buchwald Seven-Membered Zirconacyclocumulene
 and Its Interaction with Acetylenes. Synthesis and Structures of Novel
 Seven-Membered Zirconacyclocumulene Complexes
;
_journal_issue 11
_journal_name_full Organometallics
_journal_page_first 2471
_journal_paper_doi 10.1021/om501205s
_journal_volume 34
_journal_year 2015
_chemical_formula_sum 'C34 H38 Si2 Zr'
_chemical_formula_weight 594.04
_chemical_name_systematic
; 
 ? 
;
_space_group_IT_number 14
_symmetry_cell_setting monoclinic
_symmetry_space_group_name_Hall '-P 2yn'
_symmetry_space_group_name_H-M 'P 1 21/n 1'
_atom_sites_solution_hydrogens geom
_atom_sites_solution_primary direct
_atom_sites_solution_secondary difmap
_audit_creation_method SHELXL-97
_cell_angle_alpha 90.00
_cell_angle_beta 106.449(1)
_cell_angle_gamma 90.00
_cell_formula_units_Z 4
_cell_length_a 16.1543(3)
_cell_length_b 8.0167(1)
_cell_length_c 25.2269(4)
_cell_measurement_reflns_used 9160
_cell_measurement_temperature 299(2)
_cell_measurement_theta_max 28.69
_cell_measurement_theta_min 2.50
_cell_volume 3133.28(9)
_computing_cell_refinement 'SAINT V7.68A (Bruker AXS, 2009)'
_computing_data_collection 'APEX2 V2011.4-1 (Bruker AXS, 2011)'
_computing_data_reduction 'SAINT V7.68A (Bruker AXS, 2009)'
_computing_structure_refinement 'SHELXL-97 (Sheldrick, 2008)'
_computing_structure_solution 'SHELXS-97 (Sheldrick, 2008)'
_diffrn_ambient_temperature 299(2)
_diffrn_measured_fraction_theta_full 0.999
_diffrn_measured_fraction_theta_max 0.999
_diffrn_measurement_device_type 'Bruker Kappa APEX II Duo'
_diffrn_measurement_method 'omega scans'
_diffrn_radiation_monochromator 'curved graphite'
_diffrn_radiation_source 'fine-focus sealed tube'
_diffrn_radiation_type MoK\a
_diffrn_radiation_wavelength 0.71073
_diffrn_reflns_av_R_equivalents 0.0425
_diffrn_reflns_av_sigmaI/netI 0.0340
_diffrn_reflns_limit_h_max 20
_diffrn_reflns_limit_h_min -20
_diffrn_reflns_limit_k_max 10
_diffrn_reflns_limit_k_min -10
_diffrn_reflns_limit_l_max 32
_diffrn_reflns_limit_l_min -32
_diffrn_reflns_number 29898
_diffrn_reflns_theta_full 27.50
_diffrn_reflns_theta_max 27.50
_diffrn_reflns_theta_min 2.50
_exptl_absorpt_coefficient_mu 0.447
_exptl_absorpt_correction_T_max 0.90
_exptl_absorpt_correction_T_min 0.86
_exptl_absorpt_correction_type multi-scan
_exptl_absorpt_process_details 'SADABS V2008/1 (Bruker AXS)'
_exptl_crystal_colour red-orange
_exptl_crystal_density_diffrn 1.259
_exptl_crystal_density_method 'not measured'
_exptl_crystal_description prism
_exptl_crystal_F_000 1240
_exptl_crystal_size_max 0.36
_exptl_crystal_size_mid 0.32
_exptl_crystal_size_min 0.24
_refine_diff_density_max 0.812
_refine_diff_density_min -0.641
_refine_diff_density_rms 0.066
_refine_ls_extinction_method none
_refine_ls_goodness_of_fit_ref 1.104
_refine_ls_hydrogen_treatment constr
_refine_ls_matrix_type full
_refine_ls_number_parameters 340
_refine_ls_number_reflns 7196
_refine_ls_number_restraints 12
_refine_ls_restrained_S_all 1.104
_refine_ls_R_factor_all 0.0465
_refine_ls_R_factor_gt 0.0358
_refine_ls_shift/su_max 0.003
_refine_ls_shift/su_mean 0.000
_refine_ls_structure_factor_coef Fsqd
_refine_ls_weighting_details 'calc w=1/[\s^2^(Fo^2^)+(0.0348P)^2^+2.2947P] where P=(Fo^2^+2Fc^2^)/3'
_refine_ls_weighting_scheme calc
_refine_ls_wR_factor_gt 0.0813
_refine_ls_wR_factor_ref 0.0865
_reflns_number_gt 6107
_reflns_number_total 7196
_reflns_threshold_expression >2sigma(I)
_cod_data_source_file om501205s_si_002.cif
_cod_data_source_block complex_14
_cod_depositor_comments 'Adding full bibliography for 4085350--4085354.cif.'
_cod_original_sg_symbol_H-M P2(1)/n
_cod_database_code 4085354

loop_
_symmetry_equiv_pos_as_xyz
'x, y, z'
'-x+1/2, y+1/2, -z+1/2'
'-x, -y, -z'
'x-1/2, -y-1/2, z-1/2'

loop_
_atom_site_label
_atom_site_type_symbol
_atom_site_fract_x
_atom_site_fract_y
_atom_site_fract_z
_atom_site_U_iso_or_equiv
_atom_site_adp_type
_atom_site_occupancy
_atom_site_symmetry_multiplicity
_atom_site_calc_flag
_atom_site_refinement_flags
C1 C 0.01289(14) 0.3364(3) 0.83094(9) 0.0207(4) Uani 1 1 d .
C2 C 0.05630(14) 0.3418(3) 0.88193(9) 0.0210(4) Uani 1 1 d .
C3 C 0.12248(14) 0.3968(3) 0.92113(9) 0.0221(4) Uani 1 1 d .
C4 C 0.17904(14) 0.4249(3) 0.97045(9) 0.0218(4) Uani 1 1 d .
C5 C 0.24535(14) 0.5485(3) 0.96773(9) 0.0206(4) Uani 1 1 d .
C6 C 0.24391(14) 0.6119(3) 0.91732(9) 0.0209(4) Uani 1 1 d .
C7 C -0.17363(18) 0.3973(4) 0.76543(14) 0.0481(8) Uani 1 1 d .
H7A H -0.1770 0.4691 0.7952 0.072 Uiso 1 1 calc R
H7B H -0.2284 0.3439 0.7500 0.072 Uiso 1 1 calc R
H7C H -0.1590 0.4621 0.7374 0.072 Uiso 1 1 calc R
C8 C -0.07354(19) 0.1142(4) 0.73271(11) 0.0420(7) Uani 1 1 d .
H8A H -0.0546 0.1876 0.7084 0.063 Uiso 1 1 calc R
H8B H -0.1272 0.0633 0.7130 0.063 Uiso 1 1 calc R
H8C H -0.0309 0.0292 0.7461 0.063 Uiso 1 1 calc R
C9 C -0.12389(17) 0.0960(4) 0.84077(11) 0.0382(6) Uani 1 1 d .
H9A H -0.0802 0.0135 0.8551 0.057 Uiso 1 1 calc R
H9B H -0.1769 0.0416 0.8216 0.057 Uiso 1 1 calc R
H9C H -0.1327 0.1608 0.8707 0.057 Uiso 1 1 calc R
C10 C 0.0974(3) 0.1197(5) 1.00401(14) 0.0738(13) Uani 1 1 d .
H10A H 0.0977 0.0443 1.0336 0.111 Uiso 1 1 calc R
H10B H 0.1194 0.0637 0.9772 0.111 Uiso 1 1 calc R
H10C H 0.0395 0.1564 0.9868 0.111 Uiso 1 1 calc R
C11 C 0.2723(2) 0.2247(5) 1.07658(13) 0.0615(10) Uani 1 1 d .
H11A H 0.3055 0.3162 1.0962 0.092 Uiso 1 1 calc R
H11B H 0.3034 0.1718 1.0539 0.092 Uiso 1 1 calc R
H11C H 0.2621 0.1454 1.1026 0.092 Uiso 1 1 calc R
C12 C 0.1140(3) 0.4301(7) 1.07396(19) 0.0991(17) Uani 1 1 d .
H12A H 0.0606 0.4737 1.0508 0.149 Uiso 1 1 calc R
H12B H 0.1511 0.5207 1.0906 0.149 Uiso 1 1 calc R
H12C H 0.1026 0.3618 1.1024 0.149 Uiso 1 1 calc R
C13 C 0.31034(15) 0.5957(3) 1.02095(9) 0.0262(5) Uani 1 1 d .
C14 C 0.2867(2) 0.6880(4) 1.06075(10) 0.0434(7) Uani 1 1 d D
H14 H 0.2299 0.7239 1.0539 0.052 Uiso 1 1 calc R
C15 C 0.34576(19) 0.7279(5) 1.11038(11) 0.0624(10) Uani 1 1 d D
H15 H 0.3287 0.7897 1.1367 0.075 Uiso 1 1 calc R
C16 C 0.4301(2) 0.6757(4) 1.12080(12) 0.0657(12) Uani 1 1 d D
H16 H 0.4701 0.7009 1.1543 0.079 Uiso 1 1 calc R
C17 C 0.4548(2) 0.5861(4) 1.08125(10) 0.0575(10) Uani 1 1 d D
H17 H 0.5119 0.5523 1.0879 0.069 Uiso 1 1 calc R
C18 C 0.39541(16) 0.5460(4) 1.03179(10) 0.0371(6) Uani 1 1 d D
H18 H 0.4128 0.4850 1.0055 0.045 Uiso 1 1 calc R
C19 C 0.30646(15) 0.7488(3) 0.91715(9) 0.0270(5) Uani 1 1 d .
C20 C 0.30199(18) 0.8983(3) 0.94491(11) 0.0393(6) Uani 1 1 d D
H20 H 0.2577 0.9128 0.9613 0.047 Uiso 1 1 calc R
C21 C 0.36138(18) 1.0247(4) 0.94867(13) 0.0553(9) Uani 1 1 d D
H21 H 0.3562 1.1226 0.9672 0.066 Uiso 1 1 calc R
C22 C 0.4283(2) 1.0072(4) 0.92520(12) 0.0604(10) Uani 1 1 d D
H22 H 0.4694 1.0908 0.9286 0.072 Uiso 1 1 calc R
C23 C 0.4327(2) 0.8627(3) 0.89649(13) 0.0549(9) Uani 1 1 d D
H23 H 0.4771 0.8495 0.8800 0.066 Uiso 1 1 calc R
C24 C 0.37244(17) 0.7374(4) 0.89178(11) 0.0396(7) Uani 1 1 d D
H24 H 0.3760 0.6429 0.8711 0.048 Uiso 1 1 calc R
C25 C 0.27712(15) 0.3646(3) 0.84026(10) 0.0260(5) Uani 1 1 d .
H25 H 0.3249 0.3807 0.8707 0.031 Uiso 1 1 calc R
C26 C 0.25511(16) 0.4616(3) 0.79178(10) 0.0288(5) Uani 1 1 d .
H26 H 0.2851 0.5541 0.7848 0.035 Uiso 1 1 calc R
C27 C 0.17973(17) 0.3936(3) 0.75582(10) 0.0323(6) Uani 1 1 d .
H27 H 0.1514 0.4326 0.7206 0.039 Uiso 1 1 calc R
C28 C 0.15459(16) 0.2562(3) 0.78237(10) 0.0306(5) Uani 1 1 d .
H28 H 0.1068 0.1885 0.7678 0.037 Uiso 1 1 calc R
C29 C 0.21445(15) 0.2394(3) 0.83477(10) 0.0277(5) Uani 1 1 d .
H29 H 0.2128 0.1594 0.8612 0.033 Uiso 1 1 calc R
C30 C 0.01970(16) 0.6775(3) 0.76942(11) 0.0328(6) Uani 1 1 d .
H30 H -0.0211 0.6168 0.7431 0.039 Uiso 1 1 calc R
C31 C 0.01492(18) 0.7219(3) 0.82216(13) 0.0409(7) Uani 1 1 d .
H31 H -0.0305 0.6979 0.8368 0.049 Uiso 1 1 calc R
C32 C 0.0903(2) 0.8085(3) 0.84905(11) 0.0399(7) Uani 1 1 d .
H32 H 0.1040 0.8515 0.8847 0.048 Uiso 1 1 calc R
C33 C 0.14155(17) 0.8189(3) 0.81254(11) 0.0314(5) Uani 1 1 d .
H33 H 0.1956 0.8689 0.8199 0.038 Uiso 1 1 calc R
C34 C 0.09733(16) 0.7414(3) 0.76366(10) 0.0284(5) Uani 1 1 d .
H34 H 0.1161 0.7332 0.7322 0.034 Uiso 1 1 calc R
Si1 Si -0.08894(4) 0.23543(8) 0.79209(3) 0.02520(14) Uani 1 1 d .
Si2 Si 0.16690(5) 0.30369(11) 1.03198(3) 0.03709(19) Uani 1 1 d .
Zr1 Zr 0.136587(12) 0.51407(2) 0.835148(8) 0.01525(6) Uani 1 1 d .

loop_
_atom_site_aniso_label
_atom_site_aniso_U_11
_atom_site_aniso_U_22
_atom_site_aniso_U_33
_atom_site_aniso_U_23
_atom_site_aniso_U_13
_atom_site_aniso_U_12
C1 0.0203(10) 0.0191(10) 0.0228(10) 0.0000(8) 0.0062(9) -0.0003(8)
C2 0.0205(10) 0.0219(11) 0.0231(11) 0.0014(9) 0.0101(9) -0.0044(8)
C3 0.0231(11) 0.0258(11) 0.0193(10) 0.0022(9) 0.0088(9) -0.0046(9)
C4 0.0217(11) 0.0278(11) 0.0164(10) 0.0006(9) 0.0060(8) -0.0039(9)
C5 0.0211(10) 0.0220(10) 0.0176(10) -0.0007(8) 0.0036(8) -0.0027(8)
C6 0.0202(10) 0.0200(10) 0.0214(10) -0.0003(8) 0.0042(8) -0.0033(8)
C7 0.0264(14) 0.0463(17) 0.0606(19) 0.0039(15) -0.0055(13) 0.0061(12)
C8 0.0425(16) 0.0474(17) 0.0303(13) -0.0133(12) 0.0007(12) -0.0079(13)
C9 0.0312(14) 0.0412(15) 0.0411(15) -0.0010(12) 0.0083(12) -0.0121(12)
C10 0.078(3) 0.087(3) 0.0461(19) 0.0234(19) 0.0006(18) -0.055(2)
C11 0.065(2) 0.065(2) 0.0410(17) 0.0270(16) -0.0080(15) -0.0215(18)
C12 0.116(4) 0.139(5) 0.072(3) -0.011(3) 0.075(3) -0.013(3)
C13 0.0298(12) 0.0251(11) 0.0195(11) 0.0041(9) 0.0003(9) -0.0100(10)
C14 0.0551(18) 0.0480(17) 0.0239(13) -0.0064(12) 0.0061(12) -0.0069(14)
C15 0.093(3) 0.063(2) 0.0246(14) -0.0110(15) 0.0053(16) -0.028(2)
C16 0.079(3) 0.073(2) 0.0247(15) 0.0108(15) -0.0185(16) -0.044(2)
C17 0.0389(17) 0.066(2) 0.0507(19) 0.0216(17) -0.0150(14) -0.0216(16)
C18 0.0278(13) 0.0408(15) 0.0359(14) 0.0081(12) -0.0018(11) -0.0082(11)
C19 0.0280(12) 0.0264(12) 0.0212(11) 0.0071(9) -0.0019(9) -0.0102(10)
C20 0.0470(16) 0.0293(13) 0.0351(14) 0.0043(11) 0.0009(12) -0.0107(12)
C21 0.074(2) 0.0295(15) 0.0468(17) 0.0050(13) -0.0088(16) -0.0233(15)
C22 0.061(2) 0.055(2) 0.0495(18) 0.0192(16) -0.0086(16) -0.0407(18)
C23 0.0405(17) 0.073(2) 0.0475(18) 0.0151(17) 0.0063(14) -0.0287(16)
C24 0.0325(14) 0.0497(17) 0.0332(13) 0.0040(12) 0.0037(11) -0.0174(12)
C25 0.0193(11) 0.0283(12) 0.0324(12) -0.0012(10) 0.0105(9) 0.0044(9)
C26 0.0309(12) 0.0280(12) 0.0354(13) 0.0016(10) 0.0222(11) 0.0030(10)
C27 0.0391(14) 0.0388(14) 0.0217(11) -0.0036(10) 0.0130(10) 0.0110(11)
C28 0.0299(12) 0.0269(12) 0.0375(13) -0.0148(11) 0.0135(11) 0.0013(10)
C29 0.0301(12) 0.0184(11) 0.0389(13) 0.0012(10) 0.0166(10) 0.0066(9)
C30 0.0276(12) 0.0242(12) 0.0391(14) 0.0117(11) -0.0025(11) 0.0012(10)
C31 0.0377(15) 0.0323(14) 0.0627(19) 0.0219(13) 0.0302(14) 0.0202(12)
C32 0.0670(19) 0.0220(12) 0.0303(13) 0.0005(10) 0.0134(13) 0.0211(13)
C33 0.0350(13) 0.0159(11) 0.0388(13) 0.0066(10) 0.0031(11) 0.0004(9)
C34 0.0353(13) 0.0229(11) 0.0262(11) 0.0116(9) 0.0077(10) 0.0032(10)
Si1 0.0199(3) 0.0274(3) 0.0234(3) -0.0022(3) -0.0018(2) -0.0032(2)
Si2 0.0392(4) 0.0534(5) 0.0193(3) 0.0059(3) 0.0094(3) -0.0193(4)
Zr1 0.01814(10) 0.01408(10) 0.01387(10) 0.00067(8) 0.00509(7) 0.00053(8)

loop_
_atom_type_symbol
_atom_type_description
_atom_type_scat_dispersion_real
_atom_type_scat_dispersion_imag
_atom_type_scat_source
C C 0.0033 0.0016 'International Tables Vol C Tables 4.2.6.8 and 6.1.1.4'
H H 0.0000 0.0000 'International Tables Vol C Tables 4.2.6.8 and 6.1.1.4'
Si Si 0.0817 0.0704 'International Tables Vol C Tables 4.2.6.8 and 6.1.1.4'
Zr Zr -2.9673 0.5597 'International Tables Vol C Tables 4.2.6.8 and 6.1.1.4'

loop_
_geom_angle_atom_site_label_1
_geom_angle_atom_site_label_2
_geom_angle_atom_site_label_3
_geom_angle
C2 C1 Si1 134.48(18)
C2 C1 Zr1 74.14(13)
Si1 C1 Zr1 151.36(12)
C1 C2 C3 150.2(2)
C1 C2 Zr1 75.26(14)
C3 C2 Zr1 74.94(13)
C2 C3 C4 162.8(2)
C2 C3 Zr1 73.72(13)
C4 C3 Zr1 123.53(16)
C3 C4 C5 112.56(19)
C3 C4 Si2 118.38(17)
C5 C4 Si2 129.04(16)
C6 C5 C4 118.24(19)
C6 C5 C13 124.3(2)
C4 C5 C13 117.48(18)
C5 C6 C19 116.36(19)
C5 C6 Zr1 119.71(15)
C19 C6 Zr1 123.79(15)
Si1 C7 H7A 109.5
Si1 C7 H7B 109.5
H7A C7 H7B 109.5
Si1 C7 H7C 109.5
H7A C7 H7C 109.5
H7B C7 H7C 109.5
Si1 C8 H8A 109.5
Si1 C8 H8B 109.5
H8A C8 H8B 109.5
Si1 C8 H8C 109.5
H8A C8 H8C 109.5
H8B C8 H8C 109.5
Si1 C9 H9A 109.5
Si1 C9 H9B 109.5
H9A C9 H9B 109.5
Si1 C9 H9C 109.5
H9A C9 H9C 109.5
H9B C9 H9C 109.5
Si2 C10 H10A 109.5
Si2 C10 H10B 109.5
H10A C10 H10B 109.5
Si2 C10 H10C 109.5
H10A C10 H10C 109.5
H10B C10 H10C 109.5
Si2 C11 H11A 109.5
Si2 C11 H11B 109.5
H11A C11 H11B 109.5
Si2 C11 H11C 109.5
H11A C11 H11C 109.5
H11B C11 H11C 109.5
Si2 C12 H12A 109.5
Si2 C12 H12B 109.5
H12A C12 H12B 109.5
Si2 C12 H12C 109.5
H12A C12 H12C 109.5
H12B C12 H12C 109.5
C18 C13 C14 118.2(2)
C18 C13 C5 120.6(2)
C14 C13 C5 121.1(2)
C15 C14 C13 121.3(3)
C15 C14 H14 119.3
C13 C14 H14 119.3
C16 C15 C14 119.7(3)
C16 C15 H15 120.2
C14 C15 H15 120.2
C17 C16 C15 119.6(3)
C17 C16 H16 120.2
C15 C16 H16 120.2
C16 C17 C18 120.4(3)
C16 C17 H17 119.8
C18 C17 H17 119.8
C17 C18 C13 120.7(3)
C17 C18 H18 119.7
C13 C18 H18 119.7
C24 C19 C20 116.1(2)
C24 C19 C6 124.1(2)
C20 C19 C6 119.8(2)
C21 C20 C19 122.0(3)
C21 C20 H20 119.0
C19 C20 H20 119.0
C22 C21 C20 120.7(3)
C22 C21 H21 119.7
C20 C21 H21 119.7
C23 C22 C21 118.3(3)
C23 C22 H22 120.8
C21 C22 H22 120.8
C22 C23 C24 121.1(3)
C22 C23 H23 119.5
C24 C23 H23 119.5
C23 C24 C19 121.7(3)
C23 C24 H24 119.1
C19 C24 H24 119.1
C29 C25 C26 108.2(2)
C29 C25 Zr1 73.92(13)
C26 C25 Zr1 72.12(13)
C29 C25 H25 125.9
C26 C25 H25 125.9
Zr1 C25 H25 119.9
C27 C26 C25 107.8(2)
C27 C26 Zr1 73.52(13)
C25 C26 Zr1 75.43(13)
C27 C26 H26 126.1
C25 C26 H26 126.1
Zr1 C26 H26 117.0
C26 C27 C28 108.1(2)
C26 C27 Zr1 73.73(13)
C28 C27 Zr1 74.76(13)
C26 C27 H27 126.0
C28 C27 H27 126.0
Zr1 C27 H27 117.5
C29 C28 C27 108.0(2)
C29 C28 Zr1 74.54(13)
C27 C28 Zr1 72.64(13)
C29 C28 H28 126.0
C27 C28 H28 126.0
Zr1 C28 H28 118.7
C25 C29 C28 108.0(2)
C25 C29 Zr1 73.95(13)
C28 C29 Zr1 73.18(13)
C25 C29 H29 126.0
C28 C29 H29 126.0
Zr1 C29 H29 118.8
C34 C30 C31 107.3(2)
C34 C30 Zr1 74.35(13)
C31 C30 Zr1 74.80(14)
C34 C30 H30 126.3
C31 C30 H30 126.3
Zr1 C30 H30 116.7
C32 C31 C30 108.2(2)
C32 C31 Zr1 74.09(14)
C30 C31 Zr1 72.87(14)
C32 C31 H31 125.9
C30 C31 H31 125.9
Zr1 C31 H31 119.0
C31 C32 C33 107.8(2)
C31 C32 Zr1 73.79(14)
C33 C32 Zr1 73.27(14)
C31 C32 H32 126.1
C33 C32 H32 126.1
Zr1 C32 H32 118.8
C34 C33 C32 107.8(2)
C34 C33 Zr1 74.03(13)
C32 C33 Zr1 74.41(14)
C34 C33 H33 126.1
C32 C33 H33 126.1
Zr1 C33 H33 117.5
C33 C34 C30 108.8(2)
C33 C34 Zr1 74.02(13)
C30 C34 Zr1 73.25(13)
C33 C34 H34 125.6
C30 C34 H34 125.6
Zr1 C34 H34 119.0
C1 Si1 C8 110.75(12)
C1 Si1 C9 107.71(11)
C8 Si1 C9 110.60(14)
C1 Si1 C7 109.77(12)
C8 Si1 C7 108.92(15)
C9 Si1 C7 109.06(14)
C12 Si2 C11 109.4(2)
C12 Si2 C10 109.0(2)
C11 Si2 C10 107.93(19)
C12 Si2 C4 111.26(19)
C11 Si2 C4 112.40(13)
C10 Si2 C4 106.70(12)
C2 Zr1 C6 96.89(7)
C2 Zr1 C1 30.59(7)
C6 Zr1 C1 127.34(7)
C2 Zr1 C3 31.34(7)
C6 Zr1 C3 65.65(7)
C1 Zr1 C3 61.93(7)
C2 Zr1 C27 118.75(9)
C6 Zr1 C27 121.12(8)
C1 Zr1 C27 98.69(8)
C3 Zr1 C27 133.16(8)
C2 Zr1 C26 134.57(8)
C6 Zr1 C26 88.72(8)
C1 Zr1 C26 127.24(8)
C3 Zr1 C26 127.08(8)
C27 Zr1 C26 32.75(9)
C2 Zr1 C30 102.36(8)
C6 Zr1 C30 128.30(8)
C1 Zr1 C30 79.69(8)
C3 Zr1 C30 123.33(8)
C27 Zr1 C30 90.06(9)
C26 Zr1 C30 109.07(9)
C2 Zr1 C33 136.15(8)
C6 Zr1 C33 79.55(8)
C1 Zr1 C33 129.61(8)
C3 Zr1 C33 126.46(8)
C27 Zr1 C33 99.23(9)
C26 Zr1 C33 89.25(9)
C30 Zr1 C33 53.67(8)
C2 Zr1 C34 134.62(8)
C6 Zr1 C34 110.64(8)
C1 Zr1 C34 110.84(8)
C3 Zr1 C34 148.29(8)
C27 Zr1 C34 77.07(8)
C26 Zr1 C34 82.93(8)
C30 Zr1 C34 32.40(8)
C33 Zr1 C34 31.95(8)
C2 Zr1 C28 86.99(8)
C6 Zr1 C28 123.74(8)
C1 Zr1 C28 73.31(8)
C3 Zr1 C28 102.01(8)
C27 Zr1 C28 32.60(9)
C26 Zr1 C28 54.00(8)
C30 Zr1 C28 104.94(9)
C33 Zr1 C28 131.39(9)
C34 Zr1 C28 105.01(9)
C2 Zr1 C31 86.26(8)
C6 Zr1 C31 103.83(9)
C1 Zr1 C31 77.35(9)
C3 Zr1 C31 96.00(8)
C27 Zr1 C31 122.38(9)
C26 Zr1 C31 136.04(8)
C30 Zr1 C31 32.34(9)
C33 Zr1 C31 53.38(9)
C34 Zr1 C31 53.15(8)
C28 Zr1 C31 132.41(10)
C2 Zr1 C32 104.17(9)
C6 Zr1 C32 75.38(9)
C1 Zr1 C32 106.32(9)
C3 Zr1 C32 97.52(8)
C27 Zr1 C32 129.31(9)
C26 Zr1 C32 120.78(9)
C30 Zr1 C32 53.56(9)
C33 Zr1 C32 32.32(9)
C34 Zr1 C32 53.07(8)
C28 Zr1 C32 157.13(9)
C31 Zr1 C32 32.12(10)

loop_
_geom_bond_atom_site_label_1
_geom_bond_atom_site_label_2
_geom_bond_distance
C1 C2 1.280(3)
C1 Si1 1.846(2)
C1 Zr1 2.432(2)
C2 C3 1.310(3)
C2 Zr1 2.419(2)
C3 C4 1.338(3)
C3 Zr1 2.433(2)
C4 C5 1.475(3)
C4 Si2 1.888(2)
C5 C6 1.364(3)
C5 C13 1.500(3)
C6 C19 1.492(3)
C6 Zr1 2.425(2)
C7 Si1 1.867(3)
C7 H7A 0.9600
C7 H7B 0.9600
C7 H7C 0.9600
C8 Si1 1.861(3)
C8 H8A 0.9600
C8 H8B 0.9600
C8 H8C 0.9600
C9 Si1 1.863(3)
C9 H9A 0.9600
C9 H9B 0.9600
C9 H9C 0.9600
C10 Si2 1.867(3)
C10 H10A 0.9600
C10 H10B 0.9600
C10 H10C 0.9600
C11 Si2 1.866(3)
C11 H11A 0.9600
C11 H11B 0.9600
C11 H11C 0.9600
C12 Si2 1.842(4)
C12 H12A 0.9600
C12 H12B 0.9600
C12 H12C 0.9600
C13 C18 1.382(4)
C13 C14 1.385(4)
C14 C15 1.380(2)
C14 H14 0.9300
C15 C16 1.378(2)
C15 H15 0.9300
C16 C17 1.377(2)
C16 H16 0.9300
C17 C18 1.379(2)
C17 H17 0.9300
C18 H18 0.9300
C19 C24 1.393(4)
C19 C20 1.400(4)
C20 C21 1.380(2)
C20 H20 0.9300
C21 C22 1.379(2)
C21 H21 0.9300
C22 C23 1.378(2)
C22 H22 0.9300
C23 C24 1.381(2)
C23 H23 0.9300
C24 H24 0.9300
C25 C29 1.405(3)
C25 C26 1.407(3)
C25 Zr1 2.538(2)
C25 H25 0.9300
C26 C27 1.406(4)
C26 Zr1 2.495(2)
C26 H26 0.9300
C27 C28 1.407(4)
C27 Zr1 2.493(2)
C27 H27 0.9300
C28 C29 1.406(4)
C28 Zr1 2.520(2)
C28 H28 0.9300
C29 Zr1 2.537(2)
C29 H29 0.9300
C30 C34 1.400(3)
C30 C31 1.400(4)
C30 Zr1 2.502(2)
C30 H30 0.9300
C31 C32 1.399(4)
C31 Zr1 2.526(2)
C31 H31 0.9300
C32 C33 1.404(4)
C32 Zr1 2.530(2)
C32 H32 0.9300
C33 C34 1.385(4)
C33 Zr1 2.515(2)
C33 H33 0.9300
C34 Zr1 2.516(2)
C34 H34 0.9300
